data_7161136
loop_
_publ_author_name
'Ding, Chenyue'
'Yin, Yuan'
'Hu, Enyu'
'Dong, Huiwen'
'He, Yanru'
'Wu, Shuaijie'
'Han, Ying'
'Wang, Lei'

_publ_section_title
;
 Synthesis of bisindole scaffolds by palladium-catalyzed allylic
 alkylation of <i>N</i>-aminoindole with <i>ortho</i>-iodoaryl allenes.
;
_journal_issue 20
_journal_name_full 'Organic &amp; biomolecular chemistry'
_journal_page_first 4227
_journal_page_last 4231
_journal_paper_doi 10.1039/d6ob00447d
_journal_volume 24
_journal_year 2026
_chemical_formula_moiety 'C33 H35 N3 O3'
_chemical_formula_sum 'C33 H35 N3 O3'
_chemical_formula_weight 521.64
_space_group_crystal_system monoclinic
_space_group_IT_number 14
_space_group_name_Hall '-P 2ybc'
_space_group_name_H-M_alt 'P 1 21/c 1'
_atom_sites_solution_hydrogens geom
_audit_creation_date 2026-03-10
_audit_creation_method
;
Olex2 1.5
(compiled 2022.04.07 svn.rca3783a0 for OlexSys, GUI svn.r6498)
;
_audit_update_record
;
2026-03-18 deposited with the CCDC.	2026-04-29 downloaded from the CCDC.
;
_cell_angle_alpha 90
_cell_angle_beta 92.652(3)
_cell_angle_gamma 90
_cell_formula_units_Z 4
_cell_length_a 10.7544(8)
_cell_length_b 15.4745(11)
_cell_length_c 17.0735(14)
_cell_measurement_reflns_used 3792
_cell_measurement_temperature 100
_cell_measurement_theta_max 22.352
_cell_measurement_theta_min 2.308
_cell_volume 2838.3(4)
_computing_cell_refinement 'SAINT V8.40B (?, 2016)'
_computing_data_reduction 'SAINT V8.40B (?, 2016)'
_computing_molecular_graphics 'Olex2 1.5 (Dolomanov et al., 2009)'
_computing_publication_material 'Olex2 1.5 (Dolomanov et al., 2009)'
_computing_structure_refinement 'SHELXL 2019/3 (Sheldrick, 2015)'
_computing_structure_solution 'SHELXT 2018/2 (Sheldrick, 2018)'
_diffrn_ambient_temperature 100
_diffrn_measured_fraction_theta_full 0.997
_diffrn_measured_fraction_theta_max 0.995
_diffrn_measurement_device_type 'Bruker APEX-II CCD'
_diffrn_radiation_type MoK\a
_diffrn_radiation_wavelength 0.71073
_diffrn_reflns_av_R_equivalents 0.0470
_diffrn_reflns_av_unetI/netI 0.0676
_diffrn_reflns_Laue_measured_fraction_full 0.997
_diffrn_reflns_Laue_measured_fraction_max 0.995
_diffrn_reflns_limit_h_max 11
_diffrn_reflns_limit_h_min -13
_diffrn_reflns_limit_k_max 18
_diffrn_reflns_limit_k_min -18
_diffrn_reflns_limit_l_max 16
_diffrn_reflns_limit_l_min -20
_diffrn_reflns_number 15091
_diffrn_reflns_point_group_measured_fraction_full 0.997
_diffrn_reflns_point_group_measured_fraction_max 0.995
_diffrn_reflns_theta_full 25.242
_diffrn_reflns_theta_max 25.703
_diffrn_reflns_theta_min 2.308
_diffrn_source_current 1.0
_diffrn_source_power 0.05
_diffrn_source_voltage 50.0
_exptl_absorpt_coefficient_mu 0.079
_exptl_absorpt_correction_T_max 0.7453
_exptl_absorpt_correction_T_min 0.6732
_exptl_absorpt_correction_type multi-scan
_exptl_absorpt_process_details
;
SADABS-2016/2 (Bruker,2016/2) was used for absorption correction.
wR2(int) was 0.1426 before and 0.0556 after correction.
The Ratio of minimum to maximum transmission is 0.9033.
The \l/2 correction factor is Not present.
;
_exptl_crystal_colour colourless
_exptl_crystal_colour_primary colourless
_exptl_crystal_density_diffrn 1.221
_exptl_crystal_description block
_exptl_crystal_F_000 1112
_exptl_crystal_size_max 0.11
_exptl_crystal_size_mid 0.1
_exptl_crystal_size_min 0.08
_refine_diff_density_max 0.174
_refine_diff_density_min -0.184
_refine_diff_density_rms 0.038
_refine_ls_extinction_method none
_refine_ls_goodness_of_fit_ref 1.025
_refine_ls_hydrogen_treatment constr
_refine_ls_matrix_type full
_refine_ls_number_parameters 358
_refine_ls_number_reflns 5365
_refine_ls_number_restraints 0
_refine_ls_restrained_S_all 1.025
_refine_ls_R_factor_all 0.1153
_refine_ls_R_factor_gt 0.0511
_refine_ls_shift/su_max 0.000
_refine_ls_shift/su_mean 0.000
_refine_ls_structure_factor_coef Fsqd
_refine_ls_weighting_details 'w=1/[\s^2^(Fo^2^)+(0.0644P)^2^] where P=(Fo^2^+2Fc^2^)/3'
_refine_ls_weighting_scheme calc
_refine_ls_wR_factor_gt 0.1127
_refine_ls_wR_factor_ref 0.1339
_reflns_Friedel_coverage 0.000
_reflns_number_gt 3012
_reflns_number_total 5365
_reflns_threshold_expression 'I > 2\s(I)'
_cod_data_source_file d6ob00447d2.cif
_cod_data_source_block 20260310a_0m_pl
_cod_depositor_comments 'Adding full bibliography for 7161136--7161137.cif.'
_cod_database_code 7161136
_shelx_shelxl_version_number 2019/3
_shelx_space_group_comment
;
The symmetry employed for this shelxl refinement is uniquely defined
by the following loop, which should always be used as a source of
symmetry information in preference to the above space-group names.
They are only intended as comments.
;
_shelx_estimated_absorpt_t_max 0.994
_shelx_estimated_absorpt_t_min 0.991
_olex2_refinement_description
;
1. Fixed Uiso
 At 1.2 times of:
  All C(H) groups, All C(H,H) groups
 At 1.5 times of:
  All C(H,H,H) groups
2.a Secondary CH2 refined with riding coordinates:
 C14(H14A,H14B)
2.b Aromatic/amide H refined with riding coordinates:
 C6(H6), C11(H11), C8(H8), C21(H21), C26(H26), C10(H10), C9(H9), C33(H33),
 C22(H22), C29(H29), C23(H23), C24(H24), C32(H32), C30(H30), C31(H31)
2.c Idealised Me refined as rotating group:
 C17(H17A,H17B,H17C), C1(H1A,H1B,H1C), C2(H2A,H2B,H2C), C3(H3A,H3B,H3C),
 C18(H18A,H18B,H18C), C19(H19A,H19B,H19C)
;
_olex2_submission_special_instructions 'No special instructions were received'

loop_
_space_group_symop_operation_xyz
'x, y, z'
'-x, y+1/2, -z+1/2'
'-x, -y, -z'
'x, -y-1/2, z-1/2'

loop_
_atom_site_label
_atom_site_type_symbol
_atom_site_fract_x
_atom_site_fract_y
_atom_site_fract_z
_atom_site_U_iso_or_equiv
_atom_site_adp_type
_atom_site_occupancy
_atom_site_site_symmetry_order
_atom_site_calc_flag
_atom_site_refinement_flags_posn
_atom_site_refinement_flags_adp
_atom_site_refinement_flags_occupancy
_atom_site_disorder_assembly
_atom_site_disorder_group
O1 O 0.17079(12) 0.39721(8) -0.06030(8) 0.0507(4) Uani 1 1 d . . . . .
O2 O 0.31899(14) 0.31117(11) -0.10847(10) 0.0829(5) Uani 1 1 d . . . . .
O3 O 0.25959(17) 0.60879(10) 0.26716(9) 0.0881(6) Uani 1 1 d . . . . .
N3 N 0.38324(14) 0.49816(9) 0.24570(9) 0.0431(4) Uani 1 1 d . . . . .
N1 N 0.35814(14) 0.39308(9) 0.00027(9) 0.0393(4) Uani 1 1 d . . . . .
N2 N 0.44750(15) 0.42434(9) 0.26956(9) 0.0448(4) Uani 1 1 d . . . . .
C13 C 0.42112(18) 0.47261(10) 0.10488(11) 0.0382(5) Uani 1 1 d . . . . .
C6 C 0.32437(19) 0.45455(11) 0.05484(11) 0.0404(5) Uani 1 1 d . . . . .
H6 H 0.244252 0.480163 0.056503 0.048 Uiso 1 1 calc R U . . .
C12 C 0.52440(17) 0.42066(11) 0.08154(11) 0.0387(5) Uani 1 1 d . . . . .
C7 C 0.48296(17) 0.37110(11) 0.01649(11) 0.0391(5) Uani 1 1 d . . . . .
C14 C 0.42072(19) 0.53633(11) 0.17039(11) 0.0451(5) Uani 1 1 d . . . . .
H14A H 0.505107 0.561377 0.178088 0.054 Uiso 1 1 calc R U . . .
H14B H 0.362807 0.583939 0.155566 0.054 Uiso 1 1 calc R U . . .
C20 C 0.56908(19) 0.42612(12) 0.29985(11) 0.0466(5) Uani 1 1 d . . . . .
C11 C 0.64709(19) 0.41310(13) 0.10934(12) 0.0519(6) Uani 1 1 d . . . . .
H11 H 0.677201 0.445789 0.153340 0.062 Uiso 1 1 calc R U . . .
C15 C 0.3088(2) 0.54340(13) 0.29401(12) 0.0524(6) Uani 1 1 d . . . . .
C27 C 0.4171(2) 0.34003(12) 0.24433(12) 0.0492(5) Uani 1 1 d . . . . .
C5 C 0.28301(19) 0.36220(13) -0.06185(13) 0.0495(5) Uani 1 1 d . . . . .
C28 C 0.2994(2) 0.31577(12) 0.20302(12) 0.0507(5) Uani 1 1 d . . . . .
C8 C 0.55983(19) 0.31332(12) -0.02055(12) 0.0485(5) Uani 1 1 d . . . . .
H8 H 0.530221 0.279329 -0.063832 0.058 Uiso 1 1 calc R U . . .
C16 C 0.2872(2) 0.51980(14) 0.38000(13) 0.0588(6) Uani 1 1 d . . . . .
C25 C 0.6126(2) 0.34094(13) 0.29884(13) 0.0544(6) Uani 1 1 d . . . . .
C21 C 0.6410(2) 0.49463(14) 0.32674(12) 0.0561(6) Uani 1 1 d . . . . .
H21 H 0.609146 0.551887 0.326705 0.067 Uiso 1 1 calc R U . . .
C26 C 0.5164(2) 0.28951(13) 0.26405(13) 0.0592(6) Uani 1 1 d . . . . .
H26 H 0.520737 0.228887 0.255816 0.071 Uiso 1 1 calc R U . . .
C10 C 0.7242(2) 0.35743(15) 0.07200(14) 0.0619(6) Uani 1 1 d . . . . .
H10 H 0.808904 0.352724 0.089882 0.074 Uiso 1 1 calc R U . . .
C4 C 0.07284(19) 0.37473(14) -0.12043(12) 0.0548(6) Uani 1 1 d . . . . .
C9 C 0.6810(2) 0.30783(14) 0.00862(13) 0.0584(6) Uani 1 1 d . . . . .
H9 H 0.736455 0.269134 -0.015188 0.070 Uiso 1 1 calc R U . . .
C33 C 0.1852(2) 0.35062(14) 0.21898(14) 0.0616(6) Uani 1 1 d . . . . .
H33 H 0.180586 0.394102 0.258016 0.074 Uiso 1 1 calc R U . . .
C22 C 0.7610(2) 0.47678(16) 0.35365(14) 0.0655(6) Uani 1 1 d . . . . .
H22 H 0.813434 0.522401 0.372383 0.079 Uiso 1 1 calc R U . . .
C29 C 0.3035(3) 0.25268(13) 0.14482(14) 0.0665(7) Uani 1 1 d . . . . .
H29 H 0.380902 0.227851 0.132266 0.080 Uiso 1 1 calc R U . . .
C23 C 0.8061(2) 0.39198(18) 0.35362(15) 0.0764(7) Uani 1 1 d . . . . .
H23 H 0.888879 0.380896 0.372911 0.092 Uiso 1 1 calc R U . . .
C24 C 0.7339(2) 0.32477(17) 0.32647(15) 0.0743(7) Uani 1 1 d . . . . .
H24 H 0.766287 0.267644 0.326482 0.089 Uiso 1 1 calc R U . . .
C32 C 0.0774(2) 0.32335(17) 0.17914(15) 0.0752(7) Uani 1 1 d . . . . .
H32 H -0.000309 0.347882 0.191347 0.090 Uiso 1 1 calc R U . . .
C30 C 0.1942(3) 0.22622(15) 0.10523(15) 0.0824(8) Uani 1 1 d . . . . .
H30 H 0.197566 0.183135 0.065743 0.099 Uiso 1 1 calc R U . . .
C17 C 0.3209(2) 0.42995(15) 0.41120(13) 0.0799(8) Uani 1 1 d . . . . .
H17A H 0.278318 0.386132 0.378354 0.120 Uiso 1 1 calc R U . . .
H17B H 0.294931 0.424515 0.465245 0.120 Uiso 1 1 calc R U . . .
H17C H 0.411130 0.421512 0.410044 0.120 Uiso 1 1 calc R U . . .
C31 C 0.0819(3) 0.26138(18) 0.12235(16) 0.0847(8) Uani 1 1 d . . . . .
H31 H 0.007740 0.242856 0.094982 0.102 Uiso 1 1 calc R U . . .
C1 C 0.0448(2) 0.27906(15) -0.11618(16) 0.0870(8) Uani 1 1 d . . . . .
H1A H 0.119325 0.246028 -0.128023 0.130 Uiso 1 1 calc R U . . .
H1B H -0.022854 0.264714 -0.154427 0.130 Uiso 1 1 calc R U . . .
H1C H 0.019596 0.264497 -0.063345 0.130 Uiso 1 1 calc R U . . .
C2 C 0.1121(2) 0.40138(18) -0.20033(14) 0.0866(8) Uani 1 1 d . . . . .
H2A H 0.132955 0.463025 -0.199862 0.130 Uiso 1 1 calc R U . . .
H2B H 0.043677 0.390767 -0.239085 0.130 Uiso 1 1 calc R U . . .
H2C H 0.185065 0.367716 -0.214112 0.130 Uiso 1 1 calc R U . . .
C3 C -0.0354(2) 0.42804(18) -0.09558(15) 0.0850(8) Uani 1 1 d . . . . .
H3A H -0.055003 0.412628 -0.041860 0.128 Uiso 1 1 calc R U . . .
H3B H -0.107977 0.416762 -0.130929 0.128 Uiso 1 1 calc R U . . .
H3C H -0.013757 0.489488 -0.097749 0.128 Uiso 1 1 calc R U . . .
C18 C 0.3648(3) 0.58528(17) 0.42872(15) 0.0982(9) Uani 1 1 d . . . . .
H18A H 0.453537 0.573507 0.423267 0.147 Uiso 1 1 calc R U . . .
H18B H 0.344972 0.580307 0.483989 0.147 Uiso 1 1 calc R U . . .
H18C H 0.345534 0.643865 0.410065 0.147 Uiso 1 1 calc R U . . .
C19 C 0.1497(3) 0.5357(2) 0.39210(17) 0.1129(11) Uani 1 1 d . . . . .
H19A H 0.128356 0.595163 0.377157 0.169 Uiso 1 1 calc R U . . .
H19B H 0.132699 0.526588 0.447393 0.169 Uiso 1 1 calc R U . . .
H19C H 0.099536 0.495404 0.359527 0.169 Uiso 1 1 calc R U . . .

loop_
_atom_site_aniso_label
_atom_site_aniso_U_11
_atom_site_aniso_U_22
_atom_site_aniso_U_33
_atom_site_aniso_U_23
_atom_site_aniso_U_13
_atom_site_aniso_U_12
O1 0.0398(8) 0.0624(9) 0.0496(9) -0.0142(7) -0.0017(7) 0.0016(7)
O2 0.0570(11) 0.1055(12) 0.0852(13) -0.0556(11) -0.0070(9) 0.0173(9)
O3 0.1219(16) 0.0721(11) 0.0720(12) 0.0120(9) 0.0243(11) 0.0466(11)
N3 0.0540(11) 0.0381(8) 0.0372(10) 0.0041(7) 0.0018(8) 0.0076(8)
N1 0.0380(10) 0.0422(9) 0.0376(10) -0.0049(8) 0.0012(8) 0.0011(7)
N2 0.0513(11) 0.0379(9) 0.0449(10) 0.0052(8) 0.0006(8) 0.0079(8)
C13 0.0433(12) 0.0345(10) 0.0369(12) 0.0035(9) 0.0027(10) -0.0011(9)
C6 0.0438(12) 0.0393(10) 0.0385(12) 0.0008(9) 0.0065(10) 0.0036(9)
C12 0.0374(12) 0.0405(10) 0.0382(12) 0.0080(9) 0.0035(9) -0.0025(9)
C7 0.0368(12) 0.0375(10) 0.0433(13) 0.0061(9) 0.0044(10) 0.0008(9)
C14 0.0563(13) 0.0398(10) 0.0390(12) 0.0040(9) 0.0010(10) -0.0019(9)
C20 0.0496(14) 0.0503(12) 0.0400(12) 0.0082(10) 0.0035(10) 0.0034(11)
C11 0.0421(13) 0.0651(13) 0.0483(13) 0.0058(11) 0.0013(11) -0.0023(11)
C15 0.0627(15) 0.0471(12) 0.0477(14) -0.0027(11) 0.0064(11) 0.0091(11)
C27 0.0578(15) 0.0406(11) 0.0497(14) 0.0090(10) 0.0083(11) 0.0017(11)
C5 0.0440(14) 0.0528(12) 0.0518(14) -0.0096(11) 0.0029(11) 0.0008(11)
C28 0.0661(16) 0.0398(11) 0.0464(13) 0.0105(10) 0.0047(12) -0.0050(11)
C8 0.0519(14) 0.0436(11) 0.0507(13) 0.0013(10) 0.0106(11) 0.0055(10)
C16 0.0705(16) 0.0637(14) 0.0426(13) -0.0026(11) 0.0084(12) 0.0027(12)
C25 0.0534(15) 0.0509(13) 0.0591(15) 0.0165(11) 0.0048(12) 0.0084(11)
C21 0.0598(15) 0.0593(13) 0.0489(14) 0.0009(11) -0.0010(12) 0.0053(12)
C26 0.0704(16) 0.0397(11) 0.0680(16) 0.0132(11) 0.0075(13) 0.0058(12)
C10 0.0411(13) 0.0817(16) 0.0630(17) 0.0104(13) 0.0027(12) 0.0095(12)
C4 0.0430(13) 0.0731(14) 0.0474(14) -0.0125(11) -0.0056(11) -0.0093(11)
C9 0.0510(15) 0.0621(13) 0.0631(16) 0.0059(12) 0.0122(12) 0.0150(11)
C33 0.0634(16) 0.0622(14) 0.0591(15) 0.0007(12) 0.0003(13) -0.0053(13)
C22 0.0567(16) 0.0770(17) 0.0623(16) 0.0045(12) -0.0027(12) -0.0058(13)
C29 0.0863(19) 0.0443(12) 0.0689(17) 0.0020(12) 0.0049(15) -0.0044(13)
C23 0.0549(16) 0.0872(19) 0.087(2) 0.0209(16) -0.0015(14) 0.0129(15)
C24 0.0623(18) 0.0668(16) 0.094(2) 0.0203(14) 0.0022(15) 0.0132(14)
C32 0.0690(18) 0.0804(17) 0.0750(19) 0.0090(15) -0.0083(15) -0.0124(14)
C30 0.125(3) 0.0524(14) 0.0691(19) -0.0057(13) -0.0077(19) -0.0163(17)
C17 0.106(2) 0.0849(17) 0.0502(15) 0.0135(13) 0.0163(15) -0.0035(15)
C31 0.095(2) 0.0772(18) 0.080(2) 0.0085(16) -0.0177(18) -0.0256(17)
C1 0.0731(19) 0.0803(17) 0.106(2) -0.0117(16) -0.0123(16) -0.0235(14)
C2 0.0764(19) 0.128(2) 0.0546(17) 0.0019(16) -0.0063(14) -0.0167(17)
C3 0.0500(15) 0.120(2) 0.0838(19) -0.0256(17) -0.0121(14) 0.0171(14)
C18 0.137(3) 0.0962(19) 0.0622(18) -0.0262(16) 0.0103(17) -0.0189(19)
C19 0.084(2) 0.174(3) 0.083(2) 0.014(2) 0.0333(18) 0.032(2)

loop_
_atom_type_symbol
_atom_type_description
_atom_type_scat_dispersion_real
_atom_type_scat_dispersion_imag
_atom_type_scat_source
C C 0.0033 0.0016 'International Tables Vol C Tables 4.2.6.8 and 6.1.1.4'
H H 0.0000 0.0000 'International Tables Vol C Tables 4.2.6.8 and 6.1.1.4'
N N 0.0061 0.0033 'International Tables Vol C Tables 4.2.6.8 and 6.1.1.4'
O O 0.0106 0.0060 'International Tables Vol C Tables 4.2.6.8 and 6.1.1.4'

loop_
_geom_angle_atom_site_label_1
_geom_angle_atom_site_label_2
_geom_angle_atom_site_label_3
_geom_angle
_geom_angle_site_symmetry_1
_geom_angle_site_symmetry_3
_geom_angle_publ_flag
C5 O1 C4 120.71(15) . . ?
N2 N3 C14 115.46(14) . . ?
C15 N3 N2 122.82(15) . . ?
C15 N3 C14 120.49(15) . . ?
C6 N1 C7 108.13(16) . . ?
C5 N1 C6 125.89(17) . . ?
C5 N1 C7 125.90(16) . . ?
N3 N2 C27 124.62(17) . . ?
C20 N2 N3 122.88(15) . . ?
C20 N2 C27 109.56(15) . . ?
C6 C13 C12 106.96(16) . . ?
C6 C13 C14 125.79(17) . . ?
C12 C13 C14 127.22(18) . . ?
N1 C6 H6 124.8 . . ?
C13 C6 N1 110.44(17) . . ?
C13 C6 H6 124.8 . . ?
C7 C12 C13 107.61(17) . . ?
C11 C12 C13 133.27(19) . . ?
C11 C12 C7 119.12(17) . . ?
N1 C7 C12 106.85(15) . . ?
C8 C7 N1 130.65(19) . . ?
C8 C7 C12 122.50(18) . . ?
N3 C14 C13 113.33(14) . . ?
N3 C14 H14A 108.9 . . ?
N3 C14 H14B 108.9 . . ?
C13 C14 H14A 108.9 . . ?
C13 C14 H14B 108.9 . . ?
H14A C14 H14B 107.7 . . ?
N2 C20 C25 106.72(18) . . ?
C21 C20 N2 130.22(18) . . ?
C21 C20 C25 123.1(2) . . ?
C12 C11 H11 120.7 . . ?
C10 C11 C12 118.7(2) . . ?
C10 C11 H11 120.7 . . ?
O3 C15 N3 116.93(18) . . ?
O3 C15 C16 118.20(18) . . ?
N3 C15 C16 124.82(18) . . ?
N2 C27 C28 124.51(18) . . ?
C26 C27 N2 106.86(19) . . ?
C26 C27 C28 128.62(19) . . ?
O1 C5 N1 110.04(17) . . ?
O2 C5 O1 127.3(2) . . ?
O2 C5 N1 122.69(19) . . ?
C33 C28 C27 124.1(2) . . ?
C33 C28 C29 118.2(2) . . ?
C29 C28 C27 117.7(2) . . ?
C7 C8 H8 121.7 . . ?
C9 C8 C7 116.6(2) . . ?
C9 C8 H8 121.7 . . ?
C17 C16 C15 120.32(18) . . ?
C17 C16 C18 107.3(2) . . ?
C18 C16 C15 104.98(18) . . ?
C19 C16 C15 106.3(2) . . ?
C19 C16 C17 108.4(2) . . ?
C19 C16 C18 109.1(2) . . ?
C20 C25 C26 107.24(19) . . ?
C24 C25 C20 118.4(2) . . ?
C24 C25 C26 134.3(2) . . ?
C20 C21 H21 121.3 . . ?
C22 C21 C20 117.4(2) . . ?
C22 C21 H21 121.3 . . ?
C27 C26 C25 109.45(18) . . ?
C27 C26 H26 125.3 . . ?
C25 C26 H26 125.3 . . ?
C11 C10 H10 119.3 . . ?
C11 C10 C9 121.4(2) . . ?
C9 C10 H10 119.3 . . ?
O1 C4 C1 109.54(18) . . ?
O1 C4 C2 110.17(16) . . ?
O1 C4 C3 102.18(17) . . ?
C2 C4 C1 112.1(2) . . ?
C3 C4 C1 111.4(2) . . ?
C3 C4 C2 111.0(2) . . ?
C8 C9 C10 121.7(2) . . ?
C8 C9 H9 119.2 . . ?
C10 C9 H9 119.2 . . ?
C28 C33 H33 119.4 . . ?
C28 C33 C32 121.1(2) . . ?
C32 C33 H33 119.4 . . ?
C21 C22 H22 119.7 . . ?
C21 C22 C23 120.5(2) . . ?
C23 C22 H22 119.7 . . ?
C28 C29 H29 120.1 . . ?
C30 C29 C28 119.9(2) . . ?
C30 C29 H29 120.1 . . ?
C22 C23 H23 119.3 . . ?
C24 C23 C22 121.5(2) . . ?
C24 C23 H23 119.3 . . ?
C25 C24 H24 120.4 . . ?
C23 C24 C25 119.2(2) . . ?
C23 C24 H24 120.4 . . ?
C33 C32 H32 119.8 . . ?
C31 C32 C33 120.5(3) . . ?
C31 C32 H32 119.8 . . ?
C29 C30 H30 119.5 . . ?
C31 C30 C29 120.9(2) . . ?
C31 C30 H30 119.5 . . ?
C16 C17 H17A 109.5 . . ?
C16 C17 H17B 109.5 . . ?
C16 C17 H17C 109.5 . . ?
H17A C17 H17B 109.5 . . ?
H17A C17 H17C 109.5 . . ?
H17B C17 H17C 109.5 . . ?
C32 C31 C30 119.4(3) . . ?
C32 C31 H31 120.3 . . ?
C30 C31 H31 120.3 . . ?
C4 C1 H1A 109.5 . . ?
C4 C1 H1B 109.5 . . ?
C4 C1 H1C 109.5 . . ?
H1A C1 H1B 109.5 . . ?
H1A C1 H1C 109.5 . . ?
H1B C1 H1C 109.5 . . ?
C4 C2 H2A 109.5 . . ?
C4 C2 H2B 109.5 . . ?
C4 C2 H2C 109.5 . . ?
H2A C2 H2B 109.5 . . ?
H2A C2 H2C 109.5 . . ?
H2B C2 H2C 109.5 . . ?
C4 C3 H3A 109.5 . . ?
C4 C3 H3B 109.5 . . ?
C4 C3 H3C 109.5 . . ?
H3A C3 H3B 109.5 . . ?
H3A C3 H3C 109.5 . . ?
H3B C3 H3C 109.5 . . ?
C16 C18 H18A 109.5 . . ?
C16 C18 H18B 109.5 . . ?
C16 C18 H18C 109.5 . . ?
H18A C18 H18B 109.5 . . ?
H18A C18 H18C 109.5 . . ?
H18B C18 H18C 109.5 . . ?
C16 C19 H19A 109.5 . . ?
C16 C19 H19B 109.5 . . ?
C16 C19 H19C 109.5 . . ?
H19A C19 H19B 109.5 . . ?
H19A C19 H19C 109.5 . . ?
H19B C19 H19C 109.5 . . ?

loop_
_geom_bond_atom_site_label_1
_geom_bond_atom_site_label_2
_geom_bond_distance
_geom_bond_site_symmetry_2
_geom_bond_publ_flag
O1 C5 1.324(2) . ?
O1 C4 1.478(2) . ?
O2 C5 1.198(2) . ?
O3 C15 1.221(2) . ?
N3 N2 1.386(2) . ?
N3 C14 1.488(2) . ?
N3 C15 1.369(2) . ?
N1 C6 1.391(2) . ?
N1 C7 1.400(2) . ?
N1 C5 1.388(2) . ?
N2 C20 1.384(3) . ?
N2 C27 1.408(2) . ?
C13 C6 1.345(3) . ?
C13 C12 1.442(2) . ?
C13 C14 1.491(3) . ?
C6 H6 0.9500 . ?
C12 C7 1.405(3) . ?
C12 C11 1.386(3) . ?
C7 C8 1.390(2) . ?
C14 H14A 0.9900 . ?
C14 H14B 0.9900 . ?
C20 C25 1.399(3) . ?
C20 C21 1.379(3) . ?
C11 H11 0.9500 . ?
C11 C10 1.373(3) . ?
C15 C16 1.541(3) . ?
C27 C28 1.469(3) . ?
C27 C26 1.353(3) . ?
C28 C33 1.380(3) . ?
C28 C29 1.395(3) . ?
C8 H8 0.9500 . ?
C8 C9 1.375(3) . ?
C16 C17 1.527(3) . ?
C16 C18 1.533(3) . ?
C16 C19 1.523(3) . ?
C25 C26 1.415(3) . ?
C25 C24 1.389(3) . ?
C21 H21 0.9500 . ?
C21 C22 1.377(3) . ?
C26 H26 0.9500 . ?
C10 H10 0.9500 . ?
C10 C9 1.389(3) . ?
C4 C1 1.513(3) . ?
C4 C2 1.504(3) . ?
C4 C3 1.504(3) . ?
C9 H9 0.9500 . ?
C33 H33 0.9500 . ?
C33 C32 1.383(3) . ?
C22 H22 0.9500 . ?
C22 C23 1.399(3) . ?
C29 H29 0.9500 . ?
C29 C30 1.390(3) . ?
C23 H23 0.9500 . ?
C23 C24 1.366(3) . ?
C24 H24 0.9500 . ?
C32 H32 0.9500 . ?
C32 C31 1.366(3) . ?
C30 H30 0.9500 . ?
C30 C31 1.369(4) . ?
C17 H17A 0.9800 . ?
C17 H17B 0.9800 . ?
C17 H17C 0.9800 . ?
C31 H31 0.9500 . ?
C1 H1A 0.9800 . ?
C1 H1B 0.9800 . ?
C1 H1C 0.9800 . ?
C2 H2A 0.9800 . ?
C2 H2B 0.9800 . ?
C2 H2C 0.9800 . ?
C3 H3A 0.9800 . ?
C3 H3B 0.9800 . ?
C3 H3C 0.9800 . ?
C18 H18A 0.9800 . ?
C18 H18B 0.9800 . ?
C18 H18C 0.9800 . ?
C19 H19A 0.9800 . ?
C19 H19B 0.9800 . ?
C19 H19C 0.9800 . ?

loop_
_geom_torsion_atom_site_label_1
_geom_torsion_atom_site_label_2
_geom_torsion_atom_site_label_3
_geom_torsion_atom_site_label_4
_geom_torsion
_geom_torsion_site_symmetry_1
_geom_torsion_site_symmetry_2
_geom_torsion_site_symmetry_3
_geom_torsion_site_symmetry_4
_geom_torsion_publ_flag
O3 C15 C16 C17 166.2(2) . . . . ?
O3 C15 C16 C18 -72.9(3) . . . . ?
O3 C15 C16 C19 42.7(3) . . . . ?
N3 N2 C20 C25 -165.56(16) . . . . ?
N3 N2 C20 C21 14.1(3) . . . . ?
N3 N2 C27 C28 -13.6(3) . . . . ?
N3 N2 C27 C26 165.12(16) . . . . ?
N3 C15 C16 C17 -16.4(3) . . . . ?
N3 C15 C16 C18 104.5(2) . . . . ?
N3 C15 C16 C19 -139.9(2) . . . . ?
N1 C7 C8 C9 178.32(18) . . . . ?
N2 N3 C14 C13 51.7(2) . . . . ?
N2 N3 C15 O3 178.02(19) . . . . ?
N2 N3 C15 C16 0.6(3) . . . . ?
N2 C20 C25 C26 2.6(2) . . . . ?
N2 C20 C25 C24 179.92(18) . . . . ?
N2 C20 C21 C22 -179.73(19) . . . . ?
N2 C27 C28 C33 -37.2(3) . . . . ?
N2 C27 C28 C29 143.75(19) . . . . ?
N2 C27 C26 C25 -2.4(2) . . . . ?
C13 C12 C7 N1 0.59(19) . . . . ?
C13 C12 C7 C8 -179.72(16) . . . . ?
C13 C12 C11 C10 -178.65(19) . . . . ?
C6 N1 C7 C12 -0.31(18) . . . . ?
C6 N1 C7 C8 -179.97(18) . . . . ?
C6 N1 C5 O1 -2.6(3) . . . . ?
C6 N1 C5 O2 177.48(18) . . . . ?
C6 C13 C12 C7 -0.66(19) . . . . ?
C6 C13 C12 C11 178.29(19) . . . . ?
C6 C13 C14 N3 90.2(2) . . . . ?
C12 C13 C6 N1 0.47(19) . . . . ?
C12 C13 C14 N3 -91.6(2) . . . . ?
C12 C7 C8 C9 -1.3(3) . . . . ?
C12 C11 C10 C9 -1.4(3) . . . . ?
C7 N1 C6 C13 -0.11(19) . . . . ?
C7 N1 C5 O1 -179.10(15) . . . . ?
C7 N1 C5 O2 1.0(3) . . . . ?
C7 C12 C11 C10 0.2(3) . . . . ?
C7 C8 C9 C10 0.1(3) . . . . ?
C14 N3 N2 C20 74.1(2) . . . . ?
C14 N3 N2 C27 -84.4(2) . . . . ?
C14 N3 C15 O3 11.3(3) . . . . ?
C14 N3 C15 C16 -166.12(19) . . . . ?
C14 C13 C6 N1 178.95(15) . . . . ?
C14 C13 C12 C7 -179.10(16) . . . . ?
C14 C13 C12 C11 -0.2(3) . . . . ?
C20 N2 C27 C28 -174.59(17) . . . . ?
C20 N2 C27 C26 4.1(2) . . . . ?
C20 C25 C26 C27 -0.1(2) . . . . ?
C20 C25 C24 C23 0.1(3) . . . . ?
C20 C21 C22 C23 -0.3(3) . . . . ?
C11 C12 C7 N1 -178.54(15) . . . . ?
C11 C12 C7 C8 1.2(3) . . . . ?
C11 C10 C9 C8 1.2(3) . . . . ?
C15 N3 N2 C20 -93.2(2) . . . . ?
C15 N3 N2 C27 108.2(2) . . . . ?
C15 N3 C14 C13 -140.60(19) . . . . ?
C27 N2 C20 C25 -4.2(2) . . . . ?
C27 N2 C20 C21 175.5(2) . . . . ?
C27 C28 C33 C32 -178.40(19) . . . . ?
C27 C28 C29 C30 178.64(19) . . . . ?
C5 O1 C4 C1 61.6(2) . . . . ?
C5 O1 C4 C2 -62.2(2) . . . . ?
C5 O1 C4 C3 179.73(18) . . . . ?
C5 N1 C6 C13 -177.11(16) . . . . ?
C5 N1 C7 C12 176.69(16) . . . . ?
C5 N1 C7 C8 -3.0(3) . . . . ?
C28 C27 C26 C25 176.24(19) . . . . ?
C28 C33 C32 C31 -0.5(4) . . . . ?
C28 C29 C30 C31 0.2(4) . . . . ?
C25 C20 C21 C22 -0.1(3) . . . . ?
C21 C20 C25 C26 -177.08(19) . . . . ?
C21 C20 C25 C24 0.2(3) . . . . ?
C21 C22 C23 C24 0.6(4) . . . . ?
C26 C27 C28 C33 144.4(2) . . . . ?
C26 C27 C28 C29 -34.7(3) . . . . ?
C26 C25 C24 C23 176.5(2) . . . . ?
C4 O1 C5 O2 0.0(3) . . . . ?
C4 O1 C5 N1 -179.91(15) . . . . ?
C33 C28 C29 C30 -0.5(3) . . . . ?
C33 C32 C31 C30 0.1(4) . . . . ?
C22 C23 C24 C25 -0.5(4) . . . . ?
C29 C28 C33 C32 0.7(3) . . . . ?
C29 C30 C31 C32 0.0(4) . . . . ?
C24 C25 C26 C27 -176.8(2) . . . . ?
